data_2101960
loop_
_publ_author_name
'Nigovi\'c, Biljana'
'Antoli\'c, Snje\<zana'
'Koji\'c-Prodi\'c, Biserka'
'Kiralj, Rudolf'
'Magnus, Volker'
'Salopek, Branka'

_publ_section_title
;
 Correlation of structural and physico-chemical parameters with the
 bioactivity of alkylated derivatives of indole-3-acetic acid, a
 phytohormone (auxin)
;
_journal_issue 1
_journal_name_full 'Acta Crystallographica Section B'
_journal_page_first 94
_journal_page_last 111
_journal_paper_doi 10.1107/S0108768199006199
_journal_volume 56
_journal_year 2000
_chemical_formula_moiety ' C11 H11 N O2'
_chemical_formula_sum 'C11 H11 N O2'
_chemical_formula_weight 189.21
_chemical_name_systematic
;
 6-Methyl-indole-3-acetic acid
;
_space_group_IT_number 61
_symmetry_cell_setting orthorhombic
_symmetry_space_group_name_Hall '-P 2ac 2ab'
_symmetry_space_group_name_H-M 'P b c a'
_cell_angle_alpha 90
_cell_angle_beta 90
_cell_angle_gamma 90
_cell_formula_units_Z 8
_cell_length_a 6.2160(10)
_cell_length_b 38.6270(10)
_cell_length_c 8.0310(10)
_cell_measurement_reflns_used 25
_cell_measurement_temperature 297
_cell_measurement_theta_max 17
_cell_measurement_theta_min 6
_cell_volume 1928.3(4)
_computing_cell_refinement 'CAD4 (Enraf Nonius 1988) software <CELDIM> routine'
_computing_data_collection 'CAD4 (Enraf Nonius 1988) software'
_computing_data_reduction 'SDP (Frenz, 1982)'
_computing_molecular_graphics
;
PLATON93 (Spek, 1982, 1990) & ORTEP (Johnson, 1965), PLUTON93 (Spek 1991)
;
_computing_publication_material 'PLATON93 (Spek 1982, 1990)'
_computing_structure_refinement 'SHELX76 (Sheldrick, 1976)'
_computing_structure_solution 'SHELXS-86 (Sheldrick,1985, 1990)'
_diffrn_ambient_temperature 297
_diffrn_measurement_device 'Enraf-Nonius CAD4'
_diffrn_measurement_method \w/2\q
_diffrn_radiation_monochromator graphite
_diffrn_radiation_source 'fine-focus sealed tube'
_diffrn_radiation_type 'Mo K\a'
_diffrn_radiation_wavelength .71073
_diffrn_reflns_av_R_equivalents .050
_diffrn_reflns_limit_h_max 7
_diffrn_reflns_limit_h_min 0
_diffrn_reflns_limit_k_max 46
_diffrn_reflns_limit_k_min 0
_diffrn_reflns_limit_l_max 9
_diffrn_reflns_limit_l_min 0
_diffrn_reflns_number 2040
_diffrn_reflns_reduction_process
;
 ?
;
_diffrn_reflns_theta_max 25
_diffrn_reflns_theta_min 2
_diffrn_standards_decay_% 1.8
_diffrn_standards_interval_count 87
_diffrn_standards_interval_time 180
_diffrn_standards_number 3
_exptl_absorpt_coefficient_mu .09
_exptl_absorpt_correction_type none
_exptl_crystal_colour colourless
_exptl_crystal_density_diffrn 1.304
_exptl_crystal_density_method 'not measured'
_exptl_crystal_description prismatic
_exptl_crystal_F_000 800
_exptl_crystal_size_max .50
_exptl_crystal_size_mid .40
_exptl_crystal_size_min .40
_refine_diff_density_max .16
_refine_diff_density_min -.19
_refine_ls_abs_structure_details
;
 ?
;
_refine_ls_extinction_method none
_refine_ls_goodness_of_fit_obs .99
_refine_ls_hydrogen_treatment
;
all H-atom parameters refined, except  H101, H102, H103
parameters constrained, H1 normalized, H81, H82 riding
;
_refine_ls_matrix_type full
_refine_ls_number_constraints 3
_refine_ls_number_parameters 158
_refine_ls_number_reflns 970
_refine_ls_number_restraints 0
_refine_ls_R_factor_obs .049
_refine_ls_shift/esd_max .05
_refine_ls_shift/esd_mean .05
_refine_ls_structure_factor_coef F
_refine_ls_weighting_details 'w = 3.7308/[\s^2^(Fo)+0.000000(Fo^2^)]'
_refine_ls_weighting_scheme calc
_refine_ls_wR_factor_obs .041
_reflns_number_observed 970
_reflns_number_total 1398
_reflns_observed_criterion I>3\s(I)
_cod_data_source_file ha0181.cif
_cod_data_source_block 6-Me-IAA
_cod_depositor_comments
;
The following automatic conversions were performed:
'_symmetry_cell_setting' value 'Orthorhombic' changed to 'orthorhombic'
according to '/home/saulius/struct/CIF-dictionaries/cif_core.dic'
dictionary named 'cif_core.dic' version 2.4.1 from 2010-06-29.

Automatic conversion script
Id: cif_fix_enum 1527 2010-12-29 10:47:43Z saulius 

The following automatic conversions were performed:

'_symmetry_cell_setting' value 'Orthorhombic' changed to
'orthorhombic' according to
/home/saulius/struct/CIF-dictionaries/cif_core.dic dictionary named
'cif_core.dic' version 2.4.1 from 2010-06-29.

Automatic conversion script
Id: cif_fix_values 1715 2011-07-08 13:25:40Z adriana 

The following automatic conversions were performed:

'_refine_ls_weighting_scheme' value 'calc w =
3.7308/[\s^2^(Fo)+0.000000(Fo^2^)]' was changed to 'calc'. New tag
'_refine_ls_weighting_details' was created. The value of the new tag
was set to 'w = 3.7308/[\s^2^(Fo)+0.000000(Fo^2^)]'.

Automatic conversion script
Id: cif_fix_values 3143 2015-03-26 13:38:13Z robertas 
;
_cod_original_cell_volume 1928.29(18)
_cod_original_formula_sum ' C11 H11 N O2'
_cod_database_code 2101960

loop_
_symmetry_equiv_pos_as_xyz
x,y,z
1/2-x,1/2+y,z
x,1/2-y,1/2+z
1/2-x,-y,1/2+z
-x,-y,-z
1/2+x,1/2-y,-z
-x,1/2+y,1/2-z
1/2+x,y,1/2-z

loop_
_atom_site_aniso_label
_atom_site_aniso_U_11
_atom_site_aniso_U_22
_atom_site_aniso_U_33
_atom_site_aniso_U_12
_atom_site_aniso_U_13
_atom_site_aniso_U_23
O1 .075(2) .0618(19) .0507(16) -.0250(17) .0161(15) -.0061(13)
O2 .085(2) .0646(19) .0455(16) -.0251(16) .0119(16) -.0136(14)
N1 .045(2) .068(3) .046(2) .006(2) .0124(19) -.0100(19)
C2 .044(2) .045(2) .038(2) .004(2) -.0024(19) -.004(2)
C3 .0353(19) .043(2) .0316(18) .0003(19) -.0045(17) -.0011(17)
C4 .041(2) .056(3) .056(3) .004(2) .008(2) -.003(2)
C5 .058(3) .051(3) .073(3) .004(2) .007(3) -.002(2)
C6 .058(3) .061(3) .068(3) -.010(2) -.002(3) .010(2)
C7 .043(2) .073(3) .052(3) -.005(2) .007(2) .005(2)
C8 .039(2) .044(2) .044(2) -.0011(18) .0016(18) -.0042(17)
C9 .042(2) .049(2) .045(2) .0017(19) -.004(2) .004(2)
C10 .088(4) .074(3) .119(4) -.030(3) .012(3) .011(3)
C31 .0346(19) .049(2) .0345(19) .0053(17) .0002(18) .0033(17)
C71 .039(2) .053(3) .0359(19) .001(2) -.0004(19) .0030(19)

loop_
_atom_site_label
_atom_site_fract_x
_atom_site_fract_y
_atom_site_fract_z
_atom_site_U_iso_or_equiv
_atom_site_thermal_displace_type
_atom_site_calc_flag
_atom_site_occupancy
O1 .0216(5) .52800(10) 1.1766(3) .0625(11) Uani d 1.000
O2 .1625(4) .52980(10) .9238(3) .0650(11) Uani d 1.000
N1 .7320(6) .58990(10) .8783(4) .0530(14) Uani d 1.000
C2 .5665(6) .56930(10) .9324(4) .0423(12) Uani d 1.000
C3 .4239(5) .58870(10) 1.0198(4) .0366(11) Uani d 1.000
C4 .4350(7) .65460(10) 1.0885(5) .0510(16) Uani d 1.000
C5 .5540(7) .68400(10) 1.0622(5) .0607(17) Uani d 1.000
C6 .7456(7) .68360(10) .9691(5) .0623(17) Uani d 1.000
C7 .8196(7) .65300(10) .9022(5) .0560(16) Uani d 1.000
C8 .2243(5) .57760(10) 1.1089(4) .0423(12) Uani d 1.000
C9 .1367(6) .54290(10) 1.0610(5) .0453(12) Uani d 1.000
C10 .8722(8) .71680(10) .9436(6) .094(2) Uani d 1.000
C31 .5057(5) .62320(10) 1.0204(4) .0394(11) Uani d 1.000
C71 .6987(5) .62340(10) .9290(4) .0426(14) Uani d 1.000
H1 .806(6) .5835(8) .812(4) .050(14) Uiso d 1.000
H2 .560(5) .5446(9) .907(3) .041(10) Uiso d 1.000
H4 .305(5) .6558(7) 1.148(3) .033(9) Uiso d 1.000
H5 .498(5) .7083(8) 1.111(3) .054(10) Uiso d 1.000
H7 .950(6) .6495(9) .839(4) .074(13) Uiso d 1.000
H11 -.058(7) .5037(12) 1.141(5) .115(16) Uiso d 1.000
H81 .1012(5) .59670(10) 1.0851(4) .096(14) Uiso d 1.000
H82 .2598(5) .57700(10) 1.2405(4) .082(12) Uiso d 1.000
H101 .8020(8) .73760(10) 1.0151(6) .1500 Uiso d 1.000
H102 .8720(8) .72370(10) .8132(6) .1500 Uiso d 1.000
H103 1.0356(8) .71260(10) .9844(6) .1500 Uiso d 1.000

loop_
_atom_type_symbol
_atom_type_description
_atom_type_scat_dispersion_real
_atom_type_scat_dispersion_imag
_atom_type_scat_source
O O .0106 .0060 'International Tables Vol C Tables 4.2.6.8 and 6.1.1.4'
N N .0061 .0033 'International Tables Vol C Tables 4.2.6.8 and 6.1.1.4'
H H .0000 .0000 'International Tables Vol C Tables 4.2.6.8 and 6.1.1.4'
C C .0033 .0016 'International Tables Vol C Tables 4.2.6.8 and 6.1.1.4'

loop_
_geom_angle_atom_site_label_1
_geom_angle_atom_site_label_2
_geom_angle_atom_site_label_3
_geom_angle
_geom_angle_publ_flag
C2 N1 C71 109.9(3) no
N1 C2 C3 109.5(3) no
C2 C3 C8 129.2(4) no
C2 C3 C31 106.6(3) no
C8 C3 C31 124.2(3) no
C5 C4 C31 119.2(4) no
C4 C5 C6 122.0(4) no
C5 C6 C7 120.0(4) no
C5 C6 C10 120.1(4) no
C7 C6 C10 119.9(4) no
C6 C7 C71 117.8(4) no
C3 C8 C9 115.8(3) no
O1 C9 O2 122.0(4) no
O1 C9 C8 114.3(3) no
O2 C9 C8 123.7(4) no
C3 C31 C4 134.3(3) no
C3 C31 C71 107.9(3) no
C4 C31 C71 117.8(3) no
N1 C71 C7 130.6(3) no
N1 C71 C31 106.2(3) no
C7 C71 C31 123.3(4) no
C9 O1 H11 116(2) no
C2 N1 H1 120(3) no
C71 N1 H1 128(2) no
N1 C2 H2 122.1(18) no
C3 C2 H2 128.4(18) no
C5 C4 H4 120.1(17) no
C31 C4 H4 120.7(17) no
C4 C5 H5 119.5(16) no
C6 C5 H5 118.5(16) no
C6 C7 H7 127(2) no
C71 C7 H7 115(2) no
C3 C8 H81 107.9(4) no
C3 C8 H82 107.8(3) no
C9 C8 H81 108.0(3) no
C9 C8 H82 107.9(4) no
H81 C8 H82 109.4(4) no
C6 C10 H101 110.3(5) no
C6 C10 H102 109.8(4) no
C6 C10 H103 108.6(4) no
H101 C10 H102 109.4(5) no
H101 C10 H103 109.3(5) no
H102 C10 H103 109.4(6) no

loop_
_geom_bond_atom_site_label_1
_geom_bond_atom_site_label_2
_geom_bond_distance
_geom_bond_publ_flag
O1 C9 1.306(5) no
O2 C9 1.223(5) no
N1 C2 1.371(5) no
N1 C71 1.372(5) no
C2 C3 1.356(5) no
C3 C8 1.495(5) no
C3 C31 1.426(5) no
C4 C5 1.372(6) no
C4 C31 1.401(5) no
C5 C6 1.406(6) no
C6 C7 1.377(6) no
C6 C10 1.518(6) no
C7 C71 1.385(5) no
C8 C9 1.497(5) no
C31 C71 1.406(4) no
O1 H11 1.10(5) no
N1 H1 .75(3) no
C2 H2 .98(3) no
C4 H4 .94(3) no
C5 H5 1.08(3) no
C7 H7 .97(4) no
C8 H81 1.080(5) no
C8 H82 1.080(5) no
C10 H101 1.080(6) no
C10 H102 1.081(7) no
C10 H103 1.079(7) no

loop_
_geom_torsion_atom_site_label_1
_geom_torsion_atom_site_label_2
_geom_torsion_atom_site_label_3
_geom_torsion_atom_site_label_4
_geom_torsion
_geom_torsion_publ_flag
C71 N1 C2 C3 -.5(4) no
C2 N1 C71 C7 -179.0(4) no
C2 N1 C71 C31 .9(4) no
N1 C2 C3 C8 -177.1(3) no
N1 C2 C3 C31 -.2(4) no
C2 C3 C8 C9 -17.7(5) no
C31 C3 C8 C9 166.0(3) no
C2 C3 C31 C4 -179.8(5) no
C2 C3 C31 C71 .7(4) no
C8 C3 C31 C4 -2.7(6) no
C8 C3 C31 C71 177.8(3) no
C31 C4 C5 C6 -.2(7) no
C5 C4 C31 C3 -178.8(4) no
C5 C4 C31 C71 .7(5) no
C4 C5 C6 C7 -.5(6) no
C4 C5 C6 C10 -179.9(4) no
C5 C6 C7 C71 .5(6) no
C10 C6 C7 C71 179.9(5) no
C6 C7 C71 N1 179.9(5) no
C6 C7 C71 C31 .0(11) no
C3 C8 C9 O1 154.8(3) no
C3 C8 C9 O2 -27.8(5) no
C3 C31 C71 N1 -1.0(4) no
C3 C31 C71 C7 178.9(3) no
C4 C31 C71 N1 179.4(3) no
C4 C31 C71 C7 -.7(5) no

loop_
_cod_related_entry_id
_cod_related_entry_database
_cod_related_entry_code
1 ChemSpider 11425919
